data_4030011
loop_
_publ_author_name
'Varun, Begur Vasanthkumar'
'Prabhu, Kandikere Ramaiah'

_publ_section_title
;
 Regioselective thiolation of arenes and heteroarenes: C-h
 functionalization strategy for C-s bond formation.
;
_journal_issue 20
_journal_name_full 'The Journal of organic chemistry'
_journal_page_first 9655
_journal_page_last 9668
_journal_paper_doi 10.1021/jo501793q
_journal_volume 79
_journal_year 2014
_chemical_formula_moiety 'C15 H9 N O S2'
_chemical_formula_sum 'C15 H9 N O S2'
_chemical_formula_weight 283.35
_chemical_name_systematic
;
 ?
;
_space_group_crystal_system monoclinic
_space_group_IT_number 14
_space_group_name_Hall '-P 2ybc'
_space_group_name_H-M_alt 'P 1 21/c 1'
_symmetry_space_group_name_Hall '-P 2ybc'
_symmetry_space_group_name_H-M 'P 1 21/c 1'
_atom_sites_solution_hydrogens geom
_audit_creation_date 2014-03-17
_audit_creation_method
;
Olex2 1.2
(compiled 2013.12.10 svn.r2850 for OlexSys, GUI svn.r4736)
;
_cell_angle_alpha 90
_cell_angle_beta 99.044(3)
_cell_angle_gamma 90
_cell_formula_units_Z 4
_cell_length_a 10.5913(7)
_cell_length_b 14.7571(10)
_cell_length_c 8.3539(5)
_cell_measurement_reflns_used 5185
_cell_measurement_temperature 295(2)
_cell_measurement_theta_max 24.44
_cell_measurement_theta_min 2.39
_cell_volume 1289.46(14)
_computing_data_reduction 'SAINT v8.27A (Bruker, 2012)'
_computing_molecular_graphics 'Olex2 (Dolomanov et al., 2009)'
_computing_publication_material 'Olex2 (Dolomanov et al., 2009)'
_computing_structure_refinement 'ShelXL (Sheldrick, 2008)'
_diffrn_ambient_temperature 295(2)
_diffrn_measured_fraction_theta_full 1.000
_diffrn_measured_fraction_theta_max 0.969
_diffrn_measurement_device_type 'Bruker APEX-II CCD'
_diffrn_measurement_method '\f and \w scans'
_diffrn_radiation_monochromator graphite
_diffrn_radiation_type MoK\a
_diffrn_radiation_wavelength 0.71073
_diffrn_reflns_av_R_equivalents 0.0380
_diffrn_reflns_av_unetI/netI 0.0304
_diffrn_reflns_Laue_measured_fraction_full 1.000
_diffrn_reflns_Laue_measured_fraction_max 0.969
_diffrn_reflns_limit_h_max 13
_diffrn_reflns_limit_h_min -13
_diffrn_reflns_limit_k_max 19
_diffrn_reflns_limit_k_min -19
_diffrn_reflns_limit_l_max 10
_diffrn_reflns_limit_l_min -10
_diffrn_reflns_number 20485
_diffrn_reflns_point_group_measured_fraction_full 1.000
_diffrn_reflns_point_group_measured_fraction_max 0.969
_diffrn_reflns_theta_full 25.000
_diffrn_reflns_theta_max 28.027
_diffrn_reflns_theta_min 1.947
_diffrn_standards_number 0
_exptl_absorpt_coefficient_mu 0.401
_exptl_absorpt_correction_T_max 0.7456
_exptl_absorpt_correction_T_min 0.6771
_exptl_absorpt_correction_type multi-scan
_exptl_absorpt_process_details
;
SADABS-2012/1 (Bruker,2012) was used for absorption correction.
wR2(int) was 0.1144 before and 0.0631 after correction.
The Ratio of minimum to maximum transmission is 0.9081.
The \l/2 correction factor is 0.0015.
;
_exptl_crystal_colour colourless
_exptl_crystal_density_diffrn 1.460
_exptl_crystal_description block
_exptl_crystal_F_000 584
_exptl_crystal_size_max 0.3
_exptl_crystal_size_mid 0.2
_exptl_crystal_size_min 0.2
_refine_diff_density_max 0.255
_refine_diff_density_min -0.278
_refine_diff_density_rms 0.042
_refine_ls_extinction_method none
_refine_ls_goodness_of_fit_ref 1.022
_refine_ls_hydrogen_treatment constr
_refine_ls_matrix_type full
_refine_ls_number_parameters 172
_refine_ls_number_reflns 3024
_refine_ls_number_restraints 0
_refine_ls_restrained_S_all 1.022
_refine_ls_R_factor_all 0.0692
_refine_ls_R_factor_gt 0.0414
_refine_ls_shift/su_max 0.000
_refine_ls_shift/su_mean 0.000
_refine_ls_structure_factor_coef Fsqd
_refine_ls_weighting_details
;
 w=1/[\s^2^(Fo^2^)+(0.0481P)^2^+0.3306P]
 where P=(Fo^2^+2Fc^2^)/3
;
_refine_ls_weighting_scheme calc
_refine_ls_wR_factor_gt 0.0976
_refine_ls_wR_factor_ref 0.1106
_reflns_Friedel_coverage 0.000
_reflns_number_gt 2088
_reflns_number_total 3024
_reflns_threshold_expression 'I > 2\s(I)'
_cod_data_source_file jo501793q_si_003.cif
_cod_data_source_block 7g
_cod_depositor_comments 'Adding full bibliography for 4030011--4030013.cif.'
_cod_database_code 4030011
_shelxl_version_number 2013-2
_shelx_space_group_comment
;
The symmetry employed for this shelxl refinement is uniquely defined
by the following loop, which should always be used as a source of
symmetry information in preference to the above space-group names.
They are only intended as comments.
;
_shelx_estimated_absorpt_t_max 0.924
_shelx_estimated_absorpt_t_min 0.889
_olex2_refinement_description
;
1. Fixed Uiso
 At 1.2 times of:
  All C(H) groups
2.a Aromatic/amide H refined with riding coordinates:
 C1(H1), C2(H2), C8(H8), C9(H9), C10(H10), C11(H11), C13(H13), C15(H15),
 C17(H17)
;

loop_
_space_group_symop_operation_xyz
'x, y, z'
'-x, y+1/2, -z+1/2'
'-x, -y, -z'
'x, -y-1/2, z-1/2'

loop_
_atom_site_label
_atom_site_type_symbol
_atom_site_fract_x
_atom_site_fract_y
_atom_site_fract_z
_atom_site_U_iso_or_equiv
_atom_site_adp_type
_atom_site_occupancy
_atom_site_site_symmetry_order
_atom_site_calc_flag
_atom_site_refinement_flags_posn
C1 C -0.1340(2) 0.35889(16) -0.2394(3) 0.0658(6) Uani 1 1 d .
H1 H -0.2121 0.3584 -0.3082 0.079 Uiso 1 1 calc R
C2 C -0.1312(2) 0.38167(16) -0.0788(3) 0.0617(6) Uani 1 1 d .
H2 H -0.2048 0.3965 -0.0367 0.074 Uiso 1 1 calc R
C3 C -0.01229(19) 0.38098(13) 0.0146(2) 0.0453(5) Uani 1 1 d .
C5 C 0.15053(18) 0.38704(13) 0.2060(2) 0.0458(5) Uani 1 1 d .
C6 C 0.37548(19) 0.36187(14) 0.4018(2) 0.0482(5) Uani 1 1 d .
C7 C 0.47579(19) 0.40764(13) 0.3365(2) 0.0454(5) Uani 1 1 d .
C8 C 0.4747(2) 0.49104(15) 0.2567(3) 0.0604(6) Uani 1 1 d .
H8 H 0.4006 0.5257 0.2372 0.072 Uiso 1 1 calc R
C9 C 0.5855(3) 0.52066(16) 0.2080(3) 0.0653(6) Uani 1 1 d .
H9 H 0.5856 0.5762 0.1554 0.078 Uiso 1 1 calc R
C10 C 0.6967(2) 0.47059(17) 0.2346(3) 0.0638(6) Uani 1 1 d .
H10 H 0.7698 0.4929 0.1997 0.077 Uiso 1 1 calc R
C11 C -0.0243(2) 0.33674(15) -0.3017(3) 0.0601(6) Uani 1 1 d .
H11 H -0.0305 0.3225 -0.4110 0.072 Uiso 1 1 calc R
C12 C 0.09829(17) 0.35785(12) -0.0435(2) 0.0415(4) Uani 1 1 d .
C13 C 0.0937(2) 0.33540(14) -0.2052(2) 0.0526(5) Uani 1 1 d .
H13 H 0.1673 0.3200 -0.2469 0.063 Uiso 1 1 calc R
C15 C 0.7010(2) 0.38856(16) 0.3118(3) 0.0576(6) Uani 1 1 d .
H15 H 0.7758 0.3545 0.3297 0.069 Uiso 1 1 calc R
C16 C 0.58950(19) 0.35788(14) 0.3624(2) 0.0475(5) Uani 1 1 d .
C17 C 0.4141(2) 0.28289(16) 0.4744(2) 0.0570(6) Uani 1 1 d .
H17 H 0.3608 0.2456 0.5238 0.068 Uiso 1 1 calc R
O1 O 0.02077(12) 0.40033(10) 0.17841(16) 0.0532(4) Uani 1 1 d .
S1 S 0.22144(5) 0.40676(4) 0.40585(6) 0.0615(2) Uani 1 1 d .
S2 S 0.57139(6) 0.25794(4) 0.46692(8) 0.0658(2) Uani 1 1 d .
N1 N 0.20194(14) 0.36276(11) 0.08378(18) 0.0459(4) Uani 1 1 d .

loop_
_atom_site_aniso_label
_atom_site_aniso_U_11
_atom_site_aniso_U_22
_atom_site_aniso_U_33
_atom_site_aniso_U_23
_atom_site_aniso_U_13
_atom_site_aniso_U_12
C1 0.0538(14) 0.0700(15) 0.0671(15) -0.0136(12) -0.0106(11) 0.0005(11)
C2 0.0418(12) 0.0749(15) 0.0673(14) -0.0121(12) 0.0049(10) 0.0028(10)
C3 0.0429(11) 0.0490(11) 0.0437(10) -0.0062(9) 0.0061(8) -0.0023(9)
C5 0.0394(11) 0.0528(12) 0.0452(11) -0.0032(9) 0.0066(8) -0.0009(9)
C6 0.0480(12) 0.0622(13) 0.0330(9) -0.0034(9) 0.0021(8) -0.0048(10)
C7 0.0518(12) 0.0530(12) 0.0301(9) -0.0046(9) 0.0027(8) -0.0056(9)
C8 0.0729(16) 0.0557(13) 0.0518(12) 0.0031(11) 0.0074(11) 0.0028(11)
C9 0.0871(19) 0.0540(14) 0.0568(13) 0.0069(11) 0.0173(12) -0.0118(13)
C10 0.0725(17) 0.0666(15) 0.0559(13) -0.0087(12) 0.0209(12) -0.0220(13)
C11 0.0699(15) 0.0610(14) 0.0457(12) -0.0123(10) -0.0026(10) 0.0029(11)
C12 0.0405(10) 0.0415(10) 0.0426(10) -0.0018(8) 0.0070(8) -0.0012(8)
C13 0.0542(13) 0.0580(13) 0.0465(11) -0.0083(10) 0.0110(9) 0.0027(10)
C15 0.0481(13) 0.0690(15) 0.0548(13) -0.0112(11) 0.0056(10) -0.0105(10)
C16 0.0479(12) 0.0537(12) 0.0378(10) -0.0029(9) -0.0025(8) -0.0097(9)
C17 0.0529(13) 0.0691(14) 0.0469(11) 0.0060(11) 0.0009(9) -0.0170(11)
O1 0.0401(8) 0.0723(10) 0.0490(8) -0.0103(7) 0.0121(6) 0.0014(7)
S1 0.0531(3) 0.0917(5) 0.0406(3) -0.0140(3) 0.0099(2) 0.0027(3)
S2 0.0544(4) 0.0645(4) 0.0738(4) 0.0201(3) -0.0043(3) -0.0039(3)
N1 0.0390(9) 0.0591(10) 0.0401(8) -0.0062(8) 0.0075(7) 0.0017(7)

loop_
_atom_type_symbol
_atom_type_description
_atom_type_scat_dispersion_real
_atom_type_scat_dispersion_imag
_atom_type_scat_source
C C 0.0033 0.0016 'International Tables Vol C Tables 4.2.6.8 and 6.1.1.4'
H H 0.0000 0.0000 'International Tables Vol C Tables 4.2.6.8 and 6.1.1.4'
O O 0.0106 0.0060 'International Tables Vol C Tables 4.2.6.8 and 6.1.1.4'
S S 0.1246 0.1234 'International Tables Vol C Tables 4.2.6.8 and 6.1.1.4'
N N 0.0061 0.0033 'International Tables Vol C Tables 4.2.6.8 and 6.1.1.4'

loop_
_geom_angle_atom_site_label_1
_geom_angle_atom_site_label_2
_geom_angle_atom_site_label_3
_geom_angle
C2 C1 H1 118.9
C2 C1 C11 122.2(2)
C11 C1 H1 118.9
C1 C2 H2 122.3
C3 C2 C1 115.3(2)
C3 C2 H2 122.3
C2 C3 C12 123.75(19)
C2 C3 O1 128.70(19)
C12 C3 O1 107.54(16)
O1 C5 S1 113.97(13)
N1 C5 O1 116.51(17)
N1 C5 S1 129.52(15)
C7 C6 S1 124.83(16)
C17 C6 C7 112.80(19)
C17 C6 S1 122.12(16)
C8 C7 C6 130.0(2)
C16 C7 C6 111.37(18)
C16 C7 C8 118.57(19)
C7 C8 H8 120.7
C9 C8 C7 118.6(2)
C9 C8 H8 120.7
C8 C9 H9 119.0
C8 C9 C10 122.0(2)
C10 C9 H9 119.0
C9 C10 H10 119.5
C15 C10 C9 121.0(2)
C15 C10 H10 119.5
C1 C11 H11 119.3
C13 C11 C1 121.4(2)
C13 C11 H11 119.3
C3 C12 C13 120.09(18)
C3 C12 N1 109.05(16)
C13 C12 N1 130.87(17)
C11 C13 C12 117.20(19)
C11 C13 H13 121.4
C12 C13 H13 121.4
C10 C15 H15 121.2
C10 C15 C16 117.6(2)
C16 C15 H15 121.2
C7 C16 S2 111.27(15)
C15 C16 C7 122.2(2)
C15 C16 S2 126.46(17)
C6 C17 H17 123.3
C6 C17 S2 113.36(16)
S2 C17 H17 123.3
C5 O1 C3 103.12(14)
C5 S1 C6 100.33(9)
C17 S2 C16 91.19(10)
C5 N1 C12 103.78(15)

loop_
_geom_bond_atom_site_label_1
_geom_bond_atom_site_label_2
_geom_bond_distance
C1 H1 0.9300
C1 C2 1.379(3)
C1 C11 1.384(3)
C2 H2 0.9300
C2 C3 1.374(3)
C3 C12 1.379(3)
C3 O1 1.388(2)
C5 O1 1.371(2)
C5 S1 1.744(2)
C5 N1 1.281(2)
C6 C7 1.437(3)
C6 C17 1.347(3)
C6 S1 1.766(2)
C7 C8 1.399(3)
C7 C16 1.398(3)
C8 H8 0.9300
C8 C9 1.373(3)
C9 H9 0.9300
C9 C10 1.378(3)
C10 H10 0.9300
C10 C15 1.369(3)
C11 H11 0.9300
C11 C13 1.377(3)
C12 C13 1.384(3)
C12 N1 1.405(2)
C13 H13 0.9300
C15 H15 0.9300
C15 C16 1.391(3)
C16 S2 1.740(2)
C17 H17 0.9300
C17 S2 1.717(2)

loop_
_geom_torsion_atom_site_label_1
_geom_torsion_atom_site_label_2
_geom_torsion_atom_site_label_3
_geom_torsion_atom_site_label_4
_geom_torsion
C1 C2 C3 C12 -1.2(3)
C1 C2 C3 O1 -179.8(2)
C1 C11 C13 C12 -0.5(3)
C2 C1 C11 C13 0.7(4)
C2 C3 C12 C13 1.4(3)
C2 C3 C12 N1 -179.0(2)
C2 C3 O1 C5 178.8(2)
C3 C12 C13 C11 -0.5(3)
C3 C12 N1 C5 0.3(2)
C6 C7 C8 C9 178.9(2)
C6 C7 C16 C15 -179.27(17)
C6 C7 C16 S2 -0.6(2)
C6 C17 S2 C16 0.33(17)
C7 C6 C17 S2 -0.7(2)
C7 C6 S1 C5 78.93(17)
C7 C8 C9 C10 0.3(3)
C7 C16 S2 C17 0.17(15)
C8 C7 C16 C15 0.0(3)
C8 C7 C16 S2 178.68(14)
C8 C9 C10 C15 -0.1(3)
C9 C10 C15 C16 -0.2(3)
C10 C15 C16 C7 0.2(3)
C10 C15 C16 S2 -178.25(16)
C11 C1 C2 C3 0.1(4)
C12 C3 O1 C5 0.0(2)
C13 C12 N1 C5 179.8(2)
C15 C16 S2 C17 178.77(18)
C16 C7 C8 C9 -0.3(3)
C17 C6 C7 C8 -178.31(19)
C17 C6 C7 C16 0.9(2)
C17 C6 S1 C5 -107.16(18)
O1 C3 C12 C13 -179.75(17)
O1 C3 C12 N1 -0.1(2)
O1 C5 S1 C6 168.86(14)
O1 C5 N1 C12 -0.3(2)
S1 C5 O1 C3 179.91(13)
S1 C5 N1 C12 -179.93(16)
S1 C6 C7 C8 -3.9(3)
S1 C6 C7 C16 175.27(14)
S1 C6 C17 S2 -175.32(11)
N1 C5 O1 C3 0.2(2)
N1 C5 S1 C6 -11.5(2)
N1 C12 C13 C11 -180.0(2)
